data_7005992
loop_
_publ_author_name
'Fulton, J. Robin'
'Hitchcock, Peter B.'
'Johnstone, Nick C.'
'Tam, Eric C. Y.'

_publ_section_title
;
 The synthesis of monomeric terminal lead aryloxides: dependence on
 reagents and conditions.
;
_journal_issue 31
_journal_name_full 'Dalton transactions (Cambridge, England : 2003)'
_journal_page_first 3360
_journal_page_last 3362
_journal_paper_doi 10.1039/b707984b
_journal_year 2007
_chemical_compound_source 'synthesis as described'
_chemical_formula_moiety 'C44 H64 N2 O Pb'
_chemical_formula_sum 'C44 H64 N2 O Pb'
_chemical_formula_weight 844.16
_chemical_name_systematic
;
?
;
_space_group_IT_number 2
_symmetry_cell_setting triclinic
_symmetry_Int_Tables_number 2
_symmetry_space_group_name_Hall '-P 1'
_symmetry_space_group_name_H-M 'P -1'
_atom_sites_solution_hydrogens geom
_atom_sites_solution_primary direct
_atom_sites_solution_secondary difmap
_audit_conform_dict_location ftp://ftp.iucr.org/pub/cif_core.dic
_audit_conform_dict_name cif_core.dic
_audit_conform_dict_version 2.2
_audit_creation_date 2007-05-09T10:06:29-00:00
_audit_creation_method 'WinGX routine CIF_UPDATE'
_cell_angle_alpha 105.315(1)
_cell_angle_beta 100.911(1)
_cell_angle_gamma 108.965(1)
_cell_formula_units_Z 2
_cell_length_a 12.3312(2)
_cell_length_b 12.5867(2)
_cell_length_c 15.1185(3)
_cell_measurement_reflns_used 13435
_cell_measurement_temperature 173(2)
_cell_measurement_theta_max 26.022
_cell_measurement_theta_min 3.395
_cell_measurement_wavelength 0.71073
_cell_volume 2040.66(7)
_computing_cell_refinement 'HKL Scalepack (Otwinowski & Minor 1997)'
_computing_data_collection 'Collect (Nonius BV, 1997-2000)'
_computing_data_reduction 'HKL Denzo and Scalepack (Otwinowski & Minor 1997)'
_computing_molecular_graphics 'Ortep-3 for Windows (Farrugia, 1997)'
_computing_publication_material 'WinGX publication routines (Farrugia, 1999)'
_computing_structure_refinement 'SHELXL-97 (Sheldrick, 1997)'
_computing_structure_solution 'SHELXS-97 (Sheldrick, 1997)'
_diffrn_ambient_temperature 173(2)
_diffrn_detector 'CCD plate'
_diffrn_measured_fraction_theta_full 0.996
_diffrn_measured_fraction_theta_max 0.996
_diffrn_measurement_device '95mm CCD camera on \k-goniostat'
_diffrn_measurement_device_type KappaCCD
_diffrn_measurement_method 'CCD rotation images, thick slices'
_diffrn_orient_matrix_type 'by Nonius Collect from scalepack cell'
_diffrn_orient_matrix_UB_11 0.83955E-1
_diffrn_orient_matrix_UB_12 0.105353E-1
_diffrn_orient_matrix_UB_13 0.305383E-1
_diffrn_orient_matrix_UB_21 0.75696E-2
_diffrn_orient_matrix_UB_22 -0.347024E-1
_diffrn_orient_matrix_UB_23 -0.650117E-1
_diffrn_orient_matrix_UB_31 0.313567E-1
_diffrn_orient_matrix_UB_32 0.82048E-1
_diffrn_orient_matrix_UB_33 -0.38403E-2
_diffrn_radiation_monochromator graphite
_diffrn_radiation_probe x-ray
_diffrn_radiation_type MoK\a
_diffrn_radiation_wavelength 0.71073
_diffrn_reflns_av_R_equivalents 0.0345
_diffrn_reflns_av_unetI/netI 0.035
_diffrn_reflns_limit_h_max 15
_diffrn_reflns_limit_h_min -15
_diffrn_reflns_limit_k_max 15
_diffrn_reflns_limit_k_min -15
_diffrn_reflns_limit_l_max 18
_diffrn_reflns_limit_l_min -18
_diffrn_reflns_number 24004
_diffrn_reflns_theta_full 26.05
_diffrn_reflns_theta_max 26.05
_diffrn_reflns_theta_min 3.43
_diffrn_source 'Enraf Nonius FR590'
_exptl_absorpt_coefficient_mu 4.167
_exptl_absorpt_correction_T_max 0.5256
_exptl_absorpt_correction_T_min 0.4475
_exptl_absorpt_correction_type multi-scan
_exptl_absorpt_process_details
;
[c.f. r.h. blessing, acta cryst. (1995), a51, 33-38]
;
_exptl_crystal_colour colourless
_exptl_crystal_density_diffrn 1.374
_exptl_crystal_density_method 'not measured'
_exptl_crystal_description prism
_exptl_crystal_F_000 864
_exptl_crystal_size_max 0.2
_exptl_crystal_size_mid 0.15
_exptl_crystal_size_min 0.15
_refine_diff_density_max 1.171
_refine_diff_density_min -1.099
_refine_diff_density_rms 0.087
_refine_ls_extinction_method none
_refine_ls_goodness_of_fit_ref 1.046
_refine_ls_hydrogen_treatment constr
_refine_ls_matrix_type full
_refine_ls_number_parameters 450
_refine_ls_number_reflns 8032
_refine_ls_number_restraints 0
_refine_ls_restrained_S_all 1.046
_refine_ls_R_factor_all 0.0272
_refine_ls_R_factor_gt 0.0234
_refine_ls_shift/su_max 0.003
_refine_ls_shift/su_mean 0
_refine_ls_structure_factor_coef Fsqd
_refine_ls_weighting_details 'calc w=1/[\s^2^(Fo^2^)+(0.0197P)^2^+1.6891P] where P=(Fo^2^+2Fc^2^)/3'
_refine_ls_weighting_scheme calc
_refine_ls_wR_factor_gt 0.05
_refine_ls_wR_factor_ref 0.0513
_reflns_number_gt 7468
_reflns_number_total 8032
_reflns_threshold_expression >2sigma(I)
_cod_data_source_file b707984b.txt
_cod_data_source_block (3)-may907
_cod_original_cell_volume 2040.66(6)
_cod_database_code 7005992

loop_
_symmetry_equiv_pos_as_xyz
'x, y, z'
'-x, -y, -z'

loop_
_atom_site_label
_atom_site_type_symbol
_atom_site_fract_x
_atom_site_fract_y
_atom_site_fract_z
_atom_site_U_iso_or_equiv
_atom_site_adp_type
_atom_site_occupancy
_atom_site_symmetry_multiplicity
_atom_site_calc_flag
_atom_site_refinement_flags
_atom_site_disorder_assembly
_atom_site_disorder_group
Pb Pb 0.705466(9) 0.526422(9) 0.688352(7) 0.01756(4) Uani 1 1 d . . .
O O 0.65312(17) 0.34522(16) 0.69791(13) 0.0205(4) Uani 1 1 d . . .
N1 N 0.8994(2) 0.5651(2) 0.77218(16) 0.0192(5) Uani 1 1 d . . .
N2 N 0.7068(2) 0.64217(19) 0.83494(15) 0.0188(5) Uani 1 1 d . . .
C1 C 0.9482(3) 0.6138(2) 0.86672(19) 0.0206(6) Uani 1 1 d . . .
C2 C 0.8859(3) 0.6408(3) 0.9325(2) 0.0235(6) Uani 1 1 d . . .
H2 H 0.9222 0.6474 0.9961 0.028 Uiso 1 1 calc R . .
C3 C 0.7796(3) 0.6593(2) 0.91958(19) 0.0215(6) Uani 1 1 d . . .
C4 C 1.0815(3) 0.6475(3) 0.9106(2) 0.0313(7) Uani 1 1 d . . .
H4A H 1.1089 0.5959 0.8677 0.047 Uiso 1 1 calc R . .
H4B H 1.0951 0.637 0.9731 0.047 Uiso 1 1 calc R . .
H4C H 1.1264 0.7315 0.9192 0.047 Uiso 1 1 calc R . .
C5 C 0.7473(3) 0.7053(3) 1.0105(2) 0.0325(7) Uani 1 1 d . . .
H5A H 0.7684 0.7918 1.028 0.049 Uiso 1 1 calc R . .
H5B H 0.792 0.6897 1.0631 0.049 Uiso 1 1 calc R . .
H5C H 0.6608 0.664 0.999 0.049 Uiso 1 1 calc R . .
C6 C 0.9749(2) 0.5514(3) 0.71164(19) 0.0225(6) Uani 1 1 d . . .
C7 C 1.0300(3) 0.6468(3) 0.6814(2) 0.0274(7) Uani 1 1 d . . .
C8 C 1.1019(3) 0.6315(3) 0.6229(2) 0.0367(8) Uani 1 1 d . . .
H8 H 1.1395 0.6947 0.6016 0.044 Uiso 1 1 calc R . .
C9 C 1.1199(3) 0.5276(3) 0.5951(2) 0.0392(8) Uani 1 1 d . . .
H9 H 1.1709 0.5199 0.556 0.047 Uiso 1 1 calc R . .
C10 C 1.0640(3) 0.4335(3) 0.6237(2) 0.0341(8) Uani 1 1 d . . .
H10 H 1.0768 0.3616 0.6034 0.041 Uiso 1 1 calc R . .
C11 C 0.9896(3) 0.4421(3) 0.6815(2) 0.0267(7) Uani 1 1 d . . .
C12 C 1.0125(3) 0.7638(3) 0.7090(2) 0.0347(8) Uani 1 1 d . . .
H12 H 0.9642 0.7617 0.7552 0.042 Uiso 1 1 calc R . .
C13 C 0.9420(3) 0.7769(3) 0.6202(3) 0.0407(8) Uani 1 1 d . . .
H13A H 0.9858 0.7748 0.5724 0.061 Uiso 1 1 calc R . .
H13B H 0.9328 0.8534 0.639 0.061 Uiso 1 1 calc R . .
H13C H 0.8625 0.7108 0.5925 0.061 Uiso 1 1 calc R . .
C14 C 1.1332(4) 0.8722(3) 0.7590(3) 0.0517(10) Uani 1 1 d . . .
H14A H 1.1781 0.8614 0.8144 0.078 Uiso 1 1 calc R . .
H14B H 1.1186 0.9454 0.7809 0.078 Uiso 1 1 calc R . .
H14C H 1.1801 0.8791 0.7136 0.078 Uiso 1 1 calc R . .
C15 C 0.9251(3) 0.3359(3) 0.7094(2) 0.0306(7) Uani 1 1 d . . .
H15 H 0.8437 0.3351 0.7089 0.037 Uiso 1 1 calc R . .
C16 C 0.9874(3) 0.3445(3) 0.8101(3) 0.0444(9) Uani 1 1 d . . .
H16A H 1.0714 0.3562 0.8159 0.067 Uiso 1 1 calc R . .
H16B H 0.9461 0.2702 0.8208 0.067 Uiso 1 1 calc R . .
H16C H 0.9848 0.4125 0.8581 0.067 Uiso 1 1 calc R . .
C17 C 0.9061(4) 0.2148(3) 0.6384(3) 0.0504(10) Uani 1 1 d . . .
H17A H 0.8727 0.2102 0.5726 0.076 Uiso 1 1 calc R . .
H17B H 0.8502 0.1501 0.652 0.076 Uiso 1 1 calc R . .
H17C H 0.9833 0.2066 0.645 0.076 Uiso 1 1 calc R . .
C18 C 0.6239(3) 0.7004(2) 0.83332(19) 0.0207(6) Uani 1 1 d . . .
C19 C 0.6691(3) 0.8265(3) 0.8584(2) 0.0250(6) Uani 1 1 d . . .
C20 C 0.5880(3) 0.8817(3) 0.8563(2) 0.0309(7) Uani 1 1 d . . .
H20 H 0.6175 0.9665 0.8746 0.037 Uiso 1 1 calc R . .
C21 C 0.4656(3) 0.8158(3) 0.8284(2) 0.0338(8) Uani 1 1 d . . .
H21 H 0.4117 0.8552 0.8275 0.041 Uiso 1 1 calc R . .
C22 C 0.4219(3) 0.6926(3) 0.8017(2) 0.0301(7) Uani 1 1 d . . .
H22 H 0.3375 0.6477 0.782 0.036 Uiso 1 1 calc R . .
C23 C 0.4991(3) 0.6327(2) 0.8031(2) 0.0224(6) Uani 1 1 d . . .
C24 C 0.8025(3) 0.9032(3) 0.8829(2) 0.0319(7) Uani 1 1 d . . .
H24 H 0.8488 0.8534 0.8943 0.038 Uiso 1 1 calc R . .
C25 C 0.8272(3) 0.9409(4) 0.7984(3) 0.0542(10) Uani 1 1 d . . .
H25A H 0.8013 0.8694 0.7411 0.081 Uiso 1 1 calc R . .
H25B H 0.9135 0.9878 0.8138 0.081 Uiso 1 1 calc R . .
H25C H 0.7826 0.9899 0.7861 0.081 Uiso 1 1 calc R . .
C26 C 0.8469(4) 1.0140(3) 0.9732(3) 0.0605(12) Uani 1 1 d . . .
H26A H 0.8032 1.0646 0.9631 0.091 Uiso 1 1 calc R . .
H26B H 0.9331 1.0595 0.9868 0.091 Uiso 1 1 calc R . .
H26C H 0.8328 0.9893 1.0277 0.091 Uiso 1 1 calc R . .
C27 C 0.4453(3) 0.4970(3) 0.7716(2) 0.0255(6) Uani 1 1 d . . .
H27 H 0.5126 0.4698 0.7833 0.031 Uiso 1 1 calc R . .
C28 C 0.3617(3) 0.4531(3) 0.8293(3) 0.0443(9) Uani 1 1 d . . .
H28A H 0.4064 0.4883 0.898 0.066 Uiso 1 1 calc R . .
H28B H 0.3312 0.3655 0.8088 0.066 Uiso 1 1 calc R . .
H28C H 0.294 0.4776 0.8179 0.066 Uiso 1 1 calc R . .
C29 C 0.3774(3) 0.4412(3) 0.6640(2) 0.0335(7) Uani 1 1 d . . .
H29A H 0.3124 0.4686 0.6507 0.05 Uiso 1 1 calc R . .
H29B H 0.3435 0.3535 0.6449 0.05 Uiso 1 1 calc R . .
H29C H 0.433 0.4655 0.6277 0.05 Uiso 1 1 calc R . .
C30 C 0.5402(2) 0.2595(2) 0.66555(19) 0.0175(6) Uani 1 1 d . . .
C31 C 0.4891(3) 0.2174(2) 0.73347(19) 0.0197(6) Uani 1 1 d . . .
C32 C 0.3660(3) 0.1494(2) 0.7043(2) 0.0260(7) Uani 1 1 d . . .
H32 H 0.3306 0.1243 0.7498 0.031 Uiso 1 1 calc R . .
C33 C 0.2924(3) 0.1166(3) 0.6113(2) 0.0281(7) Uani 1 1 d . . .
C34 C 0.3486(3) 0.1416(3) 0.5444(2) 0.0262(7) Uani 1 1 d . . .
H34 H 0.3006 0.1121 0.4792 0.031 Uiso 1 1 calc R . .
C35 C 0.4720(3) 0.2079(2) 0.56650(19) 0.0213(6) Uani 1 1 d . . .
C36 C 0.5688(3) 0.2377(2) 0.83343(19) 0.0243(6) Uani 1 1 d . . .
C37 C 0.6690(3) 0.1941(3) 0.8200(2) 0.0296(7) Uani 1 1 d . . .
H37A H 0.6334 0.1092 0.7791 0.044 Uiso 1 1 calc R . .
H37B H 0.7187 0.2041 0.8828 0.044 Uiso 1 1 calc R . .
H37C H 0.719 0.2412 0.7894 0.044 Uiso 1 1 calc R . .
C38 C 0.6266(4) 0.3698(3) 0.8997(2) 0.0394(9) Uani 1 1 d . . .
H38A H 0.6791 0.4175 0.8709 0.059 Uiso 1 1 calc R . .
H38B H 0.6742 0.3771 0.9624 0.059 Uiso 1 1 calc R . .
H38C H 0.5635 0.3994 0.9081 0.059 Uiso 1 1 calc R . .
C39 C 0.4973(3) 0.1656(3) 0.8859(2) 0.0399(8) Uani 1 1 d . . .
H39A H 0.4367 0.1959 0.9007 0.06 Uiso 1 1 calc R . .
H39B H 0.5522 0.1739 0.9458 0.06 Uiso 1 1 calc R . .
H39C H 0.4575 0.0808 0.8447 0.06 Uiso 1 1 calc R . .
C40 C 0.1572(3) 0.0549(3) 0.5847(3) 0.0448(9) Uani 1 1 d . . .
H40A H 0.1197 0.0722 0.5301 0.067 Uiso 1 1 calc R . .
H40B H 0.1304 0.0843 0.6398 0.067 Uiso 1 1 calc R . .
H40C H 0.1339 -0.0319 0.5671 0.067 Uiso 1 1 calc R . .
C41 C 0.5202(3) 0.2161(3) 0.4804(2) 0.0274(7) Uani 1 1 d . . .
C42 C 0.6556(3) 0.2498(3) 0.5029(2) 0.0444(9) Uani 1 1 d . . .
H42A H 0.6984 0.3356 0.5407 0.067 Uiso 1 1 calc R . .
H42B H 0.6762 0.2323 0.4427 0.067 Uiso 1 1 calc R . .
H42C H 0.6792 0.2033 0.5398 0.067 Uiso 1 1 calc R . .
C43 C 0.4858(4) 0.3030(3) 0.4387(2) 0.0430(9) Uani 1 1 d . . .
H43A H 0.3985 0.2792 0.4223 0.065 Uiso 1 1 calc R . .
H43B H 0.5108 0.3012 0.3807 0.065 Uiso 1 1 calc R . .
H43C H 0.5261 0.3844 0.4864 0.065 Uiso 1 1 calc R . .
C44 C 0.4651(3) 0.0910(3) 0.4008(2) 0.0390(8) Uani 1 1 d . . .
H44A H 0.4861 0.034 0.4263 0.059 Uiso 1 1 calc R . .
H44B H 0.4967 0.0956 0.3465 0.059 Uiso 1 1 calc R . .
H44C H 0.3774 0.064 0.379 0.059 Uiso 1 1 calc R . .

loop_
_atom_site_aniso_label
_atom_site_aniso_U_11
_atom_site_aniso_U_22
_atom_site_aniso_U_33
_atom_site_aniso_U_23
_atom_site_aniso_U_13
_atom_site_aniso_U_12
Pb 0.01768(6) 0.01888(6) 0.01479(6) 0.00691(4) 0.00359(4) 0.00552(4)
O 0.0199(10) 0.0172(10) 0.0208(10) 0.0078(8) 0.0038(8) 0.0034(8)
N1 0.0152(12) 0.0225(12) 0.0186(12) 0.0078(10) 0.0044(9) 0.0060(10)
N2 0.0226(13) 0.0174(12) 0.0174(11) 0.0072(9) 0.0058(10) 0.0083(10)
C1 0.0220(15) 0.0191(14) 0.0192(14) 0.0081(11) 0.0036(12) 0.0066(12)
C2 0.0296(17) 0.0257(15) 0.0168(14) 0.0097(12) 0.0040(12) 0.0128(13)
C3 0.0303(16) 0.0188(14) 0.0177(14) 0.0082(11) 0.0078(12) 0.0107(13)
C4 0.0198(16) 0.0397(19) 0.0240(16) 0.0051(14) -0.0017(13) 0.0086(14)
C5 0.047(2) 0.0443(19) 0.0195(15) 0.0150(14) 0.0147(14) 0.0291(17)
C6 0.0143(14) 0.0334(17) 0.0174(14) 0.0071(12) 0.0035(11) 0.0086(13)
C7 0.0188(15) 0.0349(17) 0.0250(15) 0.0119(13) 0.0058(12) 0.0059(13)
C8 0.0265(18) 0.055(2) 0.0339(18) 0.0216(16) 0.0150(15) 0.0146(16)
C9 0.0284(18) 0.070(3) 0.0299(18) 0.0218(17) 0.0141(15) 0.0263(18)
C10 0.0276(17) 0.052(2) 0.0271(17) 0.0115(15) 0.0062(14) 0.0243(16)
C11 0.0202(15) 0.0392(18) 0.0195(14) 0.0073(13) 0.0026(12) 0.0145(14)
C12 0.0348(19) 0.0347(18) 0.0356(18) 0.0181(15) 0.0167(15) 0.0071(15)
C13 0.041(2) 0.038(2) 0.047(2) 0.0219(17) 0.0182(17) 0.0122(17)
C14 0.049(2) 0.045(2) 0.049(2) 0.0179(18) 0.0117(19) 0.0030(19)
C15 0.0298(17) 0.0340(18) 0.0304(17) 0.0094(14) 0.0078(14) 0.0177(15)
C16 0.042(2) 0.047(2) 0.045(2) 0.0248(18) 0.0072(17) 0.0151(18)
C17 0.056(3) 0.040(2) 0.059(2) 0.0105(18) 0.020(2) 0.0278(19)
C18 0.0253(16) 0.0228(15) 0.0171(14) 0.0090(11) 0.0064(12) 0.0117(13)
C19 0.0314(17) 0.0222(15) 0.0209(14) 0.0085(12) 0.0047(13) 0.0112(13)
C20 0.040(2) 0.0216(16) 0.0339(17) 0.0101(13) 0.0099(15) 0.0166(15)
C21 0.039(2) 0.0347(18) 0.0413(19) 0.0176(15) 0.0163(16) 0.0256(16)
C22 0.0277(17) 0.0331(18) 0.0369(18) 0.0164(14) 0.0138(14) 0.0155(14)
C23 0.0269(16) 0.0229(15) 0.0243(15) 0.0125(12) 0.0119(13) 0.0128(13)
C24 0.0295(18) 0.0178(15) 0.0389(18) 0.0067(13) -0.0008(14) 0.0067(13)
C25 0.034(2) 0.059(3) 0.064(3) 0.026(2) 0.0154(19) 0.0078(19)
C26 0.055(3) 0.032(2) 0.058(3) -0.0055(18) -0.012(2) 0.0063(19)
C27 0.0264(16) 0.0244(15) 0.0339(17) 0.0153(13) 0.0154(14) 0.0125(13)
C28 0.050(2) 0.036(2) 0.062(2) 0.0268(18) 0.037(2) 0.0176(18)
C29 0.0250(17) 0.0269(17) 0.0439(19) 0.0103(14) 0.0052(15) 0.0092(14)
C30 0.0183(14) 0.0128(13) 0.0206(14) 0.0064(11) 0.0050(11) 0.0053(11)
C31 0.0258(16) 0.0142(13) 0.0213(14) 0.0077(11) 0.0082(12) 0.0087(12)
C32 0.0300(17) 0.0212(15) 0.0284(16) 0.0130(13) 0.0128(14) 0.0065(13)
C33 0.0215(16) 0.0192(15) 0.0361(17) 0.0081(13) 0.0054(13) 0.0020(13)
C34 0.0222(16) 0.0232(15) 0.0231(15) 0.0059(12) -0.0014(12) 0.0029(13)
C35 0.0257(16) 0.0180(14) 0.0200(14) 0.0092(11) 0.0056(12) 0.0069(12)
C36 0.0367(18) 0.0219(15) 0.0178(14) 0.0114(12) 0.0087(13) 0.0123(13)
C37 0.0334(18) 0.0325(17) 0.0235(15) 0.0133(13) 0.0034(13) 0.0142(15)
C38 0.069(3) 0.0310(18) 0.0181(15) 0.0064(13) 0.0035(16) 0.0273(18)
C39 0.050(2) 0.051(2) 0.0324(18) 0.0271(17) 0.0192(17) 0.0221(18)
C40 0.0245(18) 0.042(2) 0.054(2) 0.0145(18) 0.0071(16) 0.0014(16)
C41 0.0330(18) 0.0251(16) 0.0167(14) 0.0063(12) 0.0052(13) 0.0046(14)
C42 0.041(2) 0.055(2) 0.0280(18) 0.0054(16) 0.0185(16) 0.0111(18)
C43 0.067(3) 0.0342(19) 0.0247(17) 0.0154(15) 0.0116(17) 0.0131(18)
C44 0.055(2) 0.0301(18) 0.0239(16) 0.0054(14) 0.0131(16) 0.0089(17)

loop_
_atom_type_symbol
_atom_type_description
_atom_type_scat_dispersion_real
_atom_type_scat_dispersion_imag
_atom_type_scat_source
C C 0.0033 0.0016 'International Tables Vol C Tables 4.2.6.8 and 6.1.1.4'
H H 0 0 'International Tables Vol C Tables 4.2.6.8 and 6.1.1.4'
N N 0.0061 0.0033 'International Tables Vol C Tables 4.2.6.8 and 6.1.1.4'
O O 0.0106 0.006 'International Tables Vol C Tables 4.2.6.8 and 6.1.1.4'
Pb Pb -3.3944 10.1111 'International Tables Vol C Tables 4.2.6.8 and 6.1.1.4'

loop_
_geom_angle_atom_site_label_1
_geom_angle_atom_site_label_2
_geom_angle_atom_site_label_3
_geom_angle
_geom_angle_site_symmetry_1
_geom_angle_site_symmetry_3
_geom_angle_publ_flag
O Pb N2 103.00(7) . . ?
O Pb N1 87.32(7) . . ?
N2 Pb N1 83.06(8) . . ?
C30 O Pb 125.91(16) . . ?
C1 N1 C6 119.5(2) . . ?
C1 N1 Pb 126.04(18) . . ?
C6 N1 Pb 113.65(16) . . ?
C3 N2 C18 118.9(2) . . ?
C3 N2 Pb 124.45(18) . . ?
C18 N2 Pb 116.67(16) . . ?
N1 C1 C2 124.7(3) . . ?
N1 C1 C4 119.8(2) . . ?
C2 C1 C4 115.5(2) . . ?
C3 C2 C1 130.5(3) . . ?
C3 C2 H2 114.8 . . ?
C1 C2 H2 114.8 . . ?
N2 C3 C2 125.2(3) . . ?
N2 C3 C5 118.6(3) . . ?
C2 C3 C5 116.2(3) . . ?
C1 C4 H4A 109.5 . . ?
C1 C4 H4B 109.5 . . ?
H4A C4 H4B 109.5 . . ?
C1 C4 H4C 109.5 . . ?
H4A C4 H4C 109.5 . . ?
H4B C4 H4C 109.5 . . ?
C3 C5 H5A 109.5 . . ?
C3 C5 H5B 109.5 . . ?
H5A C5 H5B 109.5 . . ?
C3 C5 H5C 109.5 . . ?
H5A C5 H5C 109.5 . . ?
H5B C5 H5C 109.5 . . ?
C7 C6 C11 121.2(3) . . ?
C7 C6 N1 119.1(3) . . ?
C11 C6 N1 119.7(3) . . ?
C8 C7 C6 118.1(3) . . ?
C8 C7 C12 119.1(3) . . ?
C6 C7 C12 122.8(3) . . ?
C9 C8 C7 121.6(3) . . ?
C9 C8 H8 119.2 . . ?
C7 C8 H8 119.2 . . ?
C8 C9 C10 120.1(3) . . ?
C8 C9 H9 119.9 . . ?
C10 C9 H9 119.9 . . ?
C9 C10 C11 121.4(3) . . ?
C9 C10 H10 119.3 . . ?
C11 C10 H10 119.3 . . ?
C10 C11 C6 117.6(3) . . ?
C10 C11 C15 120.7(3) . . ?
C6 C11 C15 121.8(3) . . ?
C7 C12 C13 110.5(3) . . ?
C7 C12 C14 111.5(3) . . ?
C13 C12 C14 110.5(3) . . ?
C7 C12 H12 108.1 . . ?
C13 C12 H12 108.1 . . ?
C14 C12 H12 108.1 . . ?
C12 C13 H13A 109.5 . . ?
C12 C13 H13B 109.5 . . ?
H13A C13 H13B 109.5 . . ?
C12 C13 H13C 109.5 . . ?
H13A C13 H13C 109.5 . . ?
H13B C13 H13C 109.5 . . ?
C12 C14 H14A 109.5 . . ?
C12 C14 H14B 109.5 . . ?
H14A C14 H14B 109.5 . . ?
C12 C14 H14C 109.5 . . ?
H14A C14 H14C 109.5 . . ?
H14B C14 H14C 109.5 . . ?
C11 C15 C16 113.8(3) . . ?
C11 C15 C17 113.3(3) . . ?
C16 C15 C17 108.0(3) . . ?
C11 C15 H15 107.1 . . ?
C16 C15 H15 107.1 . . ?
C17 C15 H15 107.1 . . ?
C15 C16 H16A 109.5 . . ?
C15 C16 H16B 109.5 . . ?
H16A C16 H16B 109.5 . . ?
C15 C16 H16C 109.5 . . ?
H16A C16 H16C 109.5 . . ?
H16B C16 H16C 109.5 . . ?
C15 C17 H17A 109.5 . . ?
C15 C17 H17B 109.5 . . ?
H17A C17 H17B 109.5 . . ?
C15 C17 H17C 109.5 . . ?
H17A C17 H17C 109.5 . . ?
H17B C17 H17C 109.5 . . ?
C23 C18 C19 120.2(3) . . ?
C23 C18 N2 120.6(2) . . ?
C19 C18 N2 119.1(3) . . ?
C20 C19 C18 118.6(3) . . ?
C20 C19 C24 118.8(3) . . ?
C18 C19 C24 122.5(3) . . ?
C21 C20 C19 121.4(3) . . ?
C21 C20 H20 119.3 . . ?
C19 C20 H20 119.3 . . ?
C22 C21 C20 119.8(3) . . ?
C22 C21 H21 120.1 . . ?
C20 C21 H21 120.1 . . ?
C21 C22 C23 121.3(3) . . ?
C21 C22 H22 119.4 . . ?
C23 C22 H22 119.4 . . ?
C22 C23 C18 118.7(3) . . ?
C22 C23 C27 118.7(3) . . ?
C18 C23 C27 122.6(3) . . ?
C25 C24 C19 109.9(3) . . ?
C25 C24 C26 109.7(3) . . ?
C19 C24 C26 112.5(3) . . ?
C25 C24 H24 108.2 . . ?
C19 C24 H24 108.2 . . ?
C26 C24 H24 108.2 . . ?
C24 C25 H25A 109.5 . . ?
C24 C25 H25B 109.5 . . ?
H25A C25 H25B 109.5 . . ?
C24 C25 H25C 109.5 . . ?
H25A C25 H25C 109.5 . . ?
H25B C25 H25C 109.5 . . ?
C24 C26 H26A 109.5 . . ?
C24 C26 H26B 109.5 . . ?
H26A C26 H26B 109.5 . . ?
C24 C26 H26C 109.5 . . ?
H26A C26 H26C 109.5 . . ?
H26B C26 H26C 109.5 . . ?
C23 C27 C29 110.5(2) . . ?
C23 C27 C28 111.8(2) . . ?
C29 C27 C28 110.1(3) . . ?
C23 C27 H27 108.1 . . ?
C29 C27 H27 108.1 . . ?
C28 C27 H27 108.1 . . ?
C27 C28 H28A 109.5 . . ?
C27 C28 H28B 109.5 . . ?
H28A C28 H28B 109.5 . . ?
C27 C28 H28C 109.5 . . ?
H28A C28 H28C 109.5 . . ?
H28B C28 H28C 109.5 . . ?
C27 C29 H29A 109.5 . . ?
C27 C29 H29B 109.5 . . ?
H29A C29 H29B 109.5 . . ?
C27 C29 H29C 109.5 . . ?
H29A C29 H29C 109.5 . . ?
H29B C29 H29C 109.5 . . ?
O C30 C35 122.4(2) . . ?
O C30 C31 118.5(2) . . ?
C35 C30 C31 119.1(2) . . ?
C32 C31 C30 118.0(3) . . ?
C32 C31 C36 120.5(2) . . ?
C30 C31 C36 121.4(2) . . ?
C31 C32 C33 122.8(3) . . ?
C31 C32 H32 118.6 . . ?
C33 C32 H32 118.6 . . ?
C34 C33 C32 116.9(3) . . ?
C34 C33 C40 121.5(3) . . ?
C32 C33 C40 121.5(3) . . ?
C33 C34 C35 124.0(3) . . ?
C33 C34 H34 118 . . ?
C35 C34 H34 118 . . ?
C34 C35 C30 116.9(2) . . ?
C34 C35 C41 116.3(2) . . ?
C30 C35 C41 126.8(3) . . ?
C37 C36 C39 107.3(2) . . ?
C37 C36 C38 108.6(3) . . ?
C39 C36 C38 107.4(3) . . ?
C37 C36 C31 108.6(2) . . ?
C39 C36 C31 111.7(3) . . ?
C38 C36 C31 113.1(2) . . ?
C36 C37 H37A 109.5 . . ?
C36 C37 H37B 109.5 . . ?
H37A C37 H37B 109.5 . . ?
C36 C37 H37C 109.5 . . ?
H37A C37 H37C 109.5 . . ?
H37B C37 H37C 109.5 . . ?
C36 C38 H38A 109.5 . . ?
C36 C38 H38B 109.5 . . ?
H38A C38 H38B 109.5 . . ?
C36 C38 H38C 109.5 . . ?
H38A C38 H38C 109.5 . . ?
H38B C38 H38C 109.5 . . ?
C36 C39 H39A 109.5 . . ?
C36 C39 H39B 109.5 . . ?
H39A C39 H39B 109.5 . . ?
C36 C39 H39C 109.5 . . ?
H39A C39 H39C 109.5 . . ?
H39B C39 H39C 109.5 . . ?
C33 C40 H40A 109.5 . . ?
C33 C40 H40B 109.5 . . ?
H40A C40 H40B 109.5 . . ?
C33 C40 H40C 109.5 . . ?
H40A C40 H40C 109.5 . . ?
H40B C40 H40C 109.5 . . ?
C42 C41 C43 109.9(3) . . ?
C42 C41 C35 114.2(2) . . ?
C43 C41 C35 111.0(3) . . ?
C42 C41 C44 103.8(3) . . ?
C43 C41 C44 108.3(3) . . ?
C35 C41 C44 109.3(2) . . ?
C41 C42 H42A 109.5 . . ?
C41 C42 H42B 109.5 . . ?
H42A C42 H42B 109.5 . . ?
C41 C42 H42C 109.5 . . ?
H42A C42 H42C 109.5 . . ?
H42B C42 H42C 109.5 . . ?
C41 C43 H43A 109.5 . . ?
C41 C43 H43B 109.5 . . ?
H43A C43 H43B 109.5 . . ?
C41 C43 H43C 109.5 . . ?
H43A C43 H43C 109.5 . . ?
H43B C43 H43C 109.5 . . ?
C41 C44 H44A 109.5 . . ?
C41 C44 H44B 109.5 . . ?
H44A C44 H44B 109.5 . . ?
C41 C44 H44C 109.5 . . ?
H44A C44 H44C 109.5 . . ?
H44B C44 H44C 109.5 . . ?

loop_
_geom_bond_atom_site_label_1
_geom_bond_atom_site_label_2
_geom_bond_distance
_geom_bond_site_symmetry_2
_geom_bond_publ_flag
Pb O 2.2118(18) . ?
Pb N2 2.302(2) . ?
Pb N1 2.309(2) . ?
O C30 1.352(3) . ?
N1 C1 1.324(3) . ?
N1 C6 1.441(3) . ?
N2 C3 1.336(4) . ?
N2 C18 1.439(4) . ?
C1 C2 1.406(4) . ?
C1 C4 1.518(4) . ?
C2 C3 1.392(4) . ?
C2 H2 0.95 . ?
C3 C5 1.523(4) . ?
C4 H4A 0.98 . ?
C4 H4B 0.98 . ?
C4 H4C 0.98 . ?
C5 H5A 0.98 . ?
C5 H5B 0.98 . ?
C5 H5C 0.98 . ?
C6 C7 1.412(4) . ?
C6 C11 1.413(4) . ?
C7 C8 1.386(4) . ?
C7 C12 1.518(5) . ?
C8 C9 1.368(5) . ?
C8 H8 0.95 . ?
C9 C10 1.385(5) . ?
C9 H9 0.95 . ?
C10 C11 1.391(4) . ?
C10 H10 0.95 . ?
C11 C15 1.526(4) . ?
C12 C13 1.534(5) . ?
C12 C14 1.536(5) . ?
C12 H12 1 . ?
C13 H13A 0.98 . ?
C13 H13B 0.98 . ?
C13 H13C 0.98 . ?
C14 H14A 0.98 . ?
C14 H14B 0.98 . ?
C14 H14C 0.98 . ?
C15 C16 1.529(4) . ?
C15 C17 1.529(4) . ?
C15 H15 1 . ?
C16 H16A 0.98 . ?
C16 H16B 0.98 . ?
C16 H16C 0.98 . ?
C17 H17A 0.98 . ?
C17 H17B 0.98 . ?
C17 H17C 0.98 . ?
C18 C23 1.406(4) . ?
C18 C19 1.413(4) . ?
C19 C20 1.392(4) . ?
C19 C24 1.524(4) . ?
C20 C21 1.380(5) . ?
C20 H20 0.95 . ?
C21 C22 1.379(4) . ?
C21 H21 0.95 . ?
C22 C23 1.394(4) . ?
C22 H22 0.95 . ?
C23 C27 1.516(4) . ?
C24 C25 1.524(5) . ?
C24 C26 1.524(5) . ?
C24 H24 1 . ?
C25 H25A 0.98 . ?
C25 H25B 0.98 . ?
C25 H25C 0.98 . ?
C26 H26A 0.98 . ?
C26 H26B 0.98 . ?
C26 H26C 0.98 . ?
C27 C29 1.529(4) . ?
C27 C28 1.533(4) . ?
C27 H27 1 . ?
C28 H28A 0.98 . ?
C28 H28B 0.98 . ?
C28 H28C 0.98 . ?
C29 H29A 0.98 . ?
C29 H29B 0.98 . ?
C29 H29C 0.98 . ?
C30 C35 1.423(4) . ?
C30 C31 1.431(4) . ?
C31 C32 1.391(4) . ?
C31 C36 1.544(4) . ?
C32 C33 1.392(4) . ?
C32 H32 0.95 . ?
C33 C34 1.376(4) . ?
C33 C40 1.511(4) . ?
C34 C35 1.400(4) . ?
C34 H34 0.95 . ?
C35 C41 1.543(4) . ?
C36 C37 1.531(4) . ?
C36 C39 1.535(4) . ?
C36 C38 1.535(4) . ?
C37 H37A 0.98 . ?
C37 H37B 0.98 . ?
C37 H37C 0.98 . ?
C38 H38A 0.98 . ?
C38 H38B 0.98 . ?
C38 H38C 0.98 . ?
C39 H39A 0.98 . ?
C39 H39B 0.98 . ?
C39 H39C 0.98 . ?
C40 H40A 0.98 . ?
C40 H40B 0.98 . ?
C40 H40C 0.98 . ?
C41 C42 1.528(5) . ?
C41 C43 1.529(4) . ?
C41 C44 1.544(4) . ?
C42 H42A 0.98 . ?
C42 H42B 0.98 . ?
C42 H42C 0.98 . ?
C43 H43A 0.98 . ?
C43 H43B 0.98 . ?
C43 H43C 0.98 . ?
C44 H44A 0.98 . ?
C44 H44B 0.98 . ?
C44 H44C 0.98 . ?
